data_4112022
loop_
_publ_author_name
'Giannis S. Papaefstathiou'
'Tomislav Fri\<s\<ci\'c'
'Leonard R. MacGillivray'

_publ_contact_author 'MacGillivray, Leonard R.'
_publ_contact_author_email len-macgillivray@uiowa.edu
_publ_section_title
;
 Design and Construction of a 2D Metal Organic Framework with Multiple
 Cavities: A Nonregular Net with a Paracyclophane that Codes for Multiply
 Fused Nodes
;
_journal_name_full 'Journal of the American Chemical Society'
_journal_page_first 14160
_journal_page_last 14161
_journal_paper_doi 10.1021/ja054841n
_journal_volume 127
_journal_year 2005
_chemical_formula_moiety 'C44 H38 Co N4 O4, C7 H8, 2(C H4 O)'
_chemical_formula_sum 'C53 H54 Co N4 O6'
_chemical_formula_weight 901.93
_chemical_name_systematic
;
 ?
;
_space_group_IT_number 2
_space_group_name_H-M_alt 'P -1'
_symmetry_space_group_name_Hall '-P 1'
_symmetry_space_group_name_H-M 'P -1'
_atom_sites_solution_hydrogens geom
_atom_sites_solution_primary direct
_atom_sites_solution_secondary difmap
_audit_creation_date 2005-07-08T12:20:41-00:00
_audit_creation_method 'WinGX routine CIF_UPDATE'
_cell_angle_alpha 95.234(5)
_cell_angle_beta 94.864(5)
_cell_angle_gamma 99.746(5)
_cell_formula_units_Z 2
_cell_length_a 12.3147(12)
_cell_length_b 13.5887(14)
_cell_length_c 13.6431(14)
_cell_measurement_temperature 190(2)
_cell_measurement_theta_max 25.03
_cell_measurement_theta_min 2.91
_cell_volume 2229.0(4)
_computing_structure_refinement 'SHELXL-97 (Sheldrick, 1997)'
_diffrn_ambient_temperature 190(2)
_diffrn_measured_fraction_theta_full 0.953
_diffrn_measured_fraction_theta_max 0.953
_diffrn_radiation_monochromator graphite
_diffrn_radiation_type MoK\a
_diffrn_radiation_wavelength 0.7107
_diffrn_reflns_av_R_equivalents 0.1193
_diffrn_reflns_av_unetI/netI 0.1825
_diffrn_reflns_limit_h_max 14
_diffrn_reflns_limit_h_min -14
_diffrn_reflns_limit_k_max 15
_diffrn_reflns_limit_k_min -15
_diffrn_reflns_limit_l_max 14
_diffrn_reflns_limit_l_min -15
_diffrn_reflns_number 12648
_diffrn_reflns_theta_full 24
_diffrn_reflns_theta_max 24
_diffrn_reflns_theta_min 3.01
_exptl_absorpt_coefficient_mu 0.442
_exptl_absorpt_correction_T_max 0.9571
_exptl_absorpt_correction_T_min 0.8937
_exptl_absorpt_correction_type multi-scan
_exptl_absorpt_process_details 'Scalepack (Otwinowski & Minor, 1997)'
_exptl_crystal_colour pink
_exptl_crystal_density_diffrn 1.344
_exptl_crystal_description prism
_exptl_crystal_F_000 950
_exptl_crystal_size_max 0.26
_exptl_crystal_size_mid 0.14
_exptl_crystal_size_min 0.10
_refine_diff_density_max 0.649
_refine_diff_density_min -0.339
_refine_diff_density_rms 0.082
_refine_ls_extinction_method none
_refine_ls_goodness_of_fit_ref 0.944
_refine_ls_hydrogen_treatment constr
_refine_ls_matrix_type full
_refine_ls_number_parameters 637
_refine_ls_number_reflns 6658
_refine_ls_number_restraints 47
_refine_ls_restrained_S_all 0.942
_refine_ls_R_factor_all 0.1959
_refine_ls_R_factor_gt 0.0883
_refine_ls_shift/su_max 0.02
_refine_ls_shift/su_mean 0.001
_refine_ls_structure_factor_coef Fsqd
_refine_ls_weighting_details 'calc w=1/[\s^2^(Fo^2^)+(0.0919P)^2^+0.0000P] where P=(Fo^2^+2Fc^2^)/3'
_refine_ls_weighting_scheme calc
_refine_ls_wR_factor_gt 0.1762
_refine_ls_wR_factor_ref 0.2091
_reflns_number_gt 3201
_reflns_number_total 6658
_reflns_threshold_expression >2sigma(I)
_cod_data_source_file ja054841nsi20050719_021151.cif
_cod_data_source_block mcg368
_cod_database_code 4112022

loop_
_symmetry_equiv_pos_as_xyz
'x, y, z'
'-x, -y, -z'

loop_
_atom_site_label
_atom_site_type_symbol
_atom_site_fract_x
_atom_site_fract_y
_atom_site_fract_z
_atom_site_U_iso_or_equiv
_atom_site_adp_type
_atom_site_occupancy
_atom_site_symmetry_multiplicity
_atom_site_calc_flag
_atom_site_refinement_flags
_atom_site_disorder_assembly
_atom_site_disorder_group
C1 C 0.9448(7) 0.1470(6) 0.3905(5) 0.0482(19) Uani 1 1 d . . .
C2 C 0.9449(9) 0.2126(8) 0.4853(6) 0.110(4) Uani 1 1 d . . .
H2C H 0.8876 0.2541 0.4776 0.166 Uiso 1 1 calc R . .
H2B H 1.0175 0.256 0.5015 0.166 Uiso 1 1 calc R . .
H2A H 0.9297 0.1704 0.5388 0.166 Uiso 1 1 calc R . .
C3 C 0.5808(7) -0.1059(6) 0.0612(7) 0.059(2) Uani 1 1 d . . .
C4 C 0.4621(7) -0.1498(9) 0.0581(8) 0.115(4) Uani 1 1 d . . .
H4C H 0.4534 -0.2051 0.0998 0.172 Uiso 1 1 calc R . .
H4B H 0.4328 -0.1752 -0.0102 0.172 Uiso 1 1 calc R . .
H4A H 0.4215 -0.0981 0.0828 0.172 Uiso 1 1 calc R . .
C5 C 0.7978(6) 0.0951(5) 0.0495(5) 0.0470(19) Uani 1 1 d . . .
H5 H 0.7693 0.0273 0.0241 0.056 Uiso 1 1 calc R . .
C6 C 0.8274(6) 0.1640(5) -0.0175(5) 0.0485(19) Uani 1 1 d . . .
H6 H 0.8195 0.1426 -0.0864 0.058 Uiso 1 1 calc R . .
C7 C 0.8681(5) 0.2634(5) 0.0161(5) 0.0418(18) Uani 1 1 d . . .
C8 C 0.8810(6) 0.2873(5) 0.1169(5) 0.0478(19) Uani 1 1 d . . .
H8 H 0.9123 0.3538 0.1445 0.057 Uiso 1 1 calc R . .
C9 C 0.8484(6) 0.2142(6) 0.1786(5) 0.0460(18) Uani 1 1 d . . .
H9 H 0.856 0.2339 0.2478 0.055 Uiso 1 1 calc R . .
C10 C 0.8893(5) 0.3441(5) -0.0519(5) 0.0419(18) Uani 1 1 d . . .
H10 H 0.9268 0.4093 -0.0144 0.05 Uiso 1 1 calc R . .
C11 C 0.7797(5) 0.3565(5) -0.1146(4) 0.0381(17) Uani 1 1 d . . .
H11 H 0.7146 0.3077 -0.0994 0.046 Uiso 1 1 calc R . .
C12 C 0.8296(5) 0.3164(5) -0.2140(5) 0.0430(18) Uani 1 1 d . . .
H12 H 0.7955 0.2447 -0.2354 0.052 Uiso 1 1 calc R . .
C13 C 0.9430(5) 0.3229(5) -0.1504(5) 0.0419(18) Uani 1 1 d . . .
H13 H 0.9924 0.3863 -0.1622 0.05 Uiso 1 1 calc R . .
C14 C 0.9936(5) -0.2370(5) 0.1665(5) 0.0399(18) Uani 1 1 d . . .
C15 C 1.0093(5) -0.1767(5) 0.2543(5) 0.0448(18) Uani 1 1 d . . .
H15 H 1.0662 -0.1834 0.3035 0.054 Uiso 1 1 calc R . .
C16 C 0.9426(6) -0.1060(5) 0.2719(5) 0.052(2) Uani 1 1 d . . .
H16 H 0.9536 -0.0665 0.3343 0.063 Uiso 1 1 calc R . .
C17 C 0.8497(6) -0.1474(5) 0.1175(5) 0.049(2) Uani 1 1 d . . .
H17 H 0.795 -0.1371 0.0679 0.059 Uiso 1 1 calc R . .
C18 C 0.9124(5) -0.2217(5) 0.0951(5) 0.0439(18) Uani 1 1 d . . .
H18 H 0.8998 -0.2608 0.0325 0.053 Uiso 1 1 calc R . .
C19 C 0.8213(6) 0.3780(5) -0.2983(5) 0.0408(18) Uani 1 1 d . . .
C20 C 0.9038(6) 0.4529(5) -0.3187(5) 0.0483(19) Uani 1 1 d . . .
H20 H 0.979 0.4488 -0.3006 0.058 Uiso 1 1 calc R . .
C21 C 0.1208(6) 0.4654(6) 0.3653(5) 0.050(2) Uani 1 1 d . . .
H21 H 0.0625 0.4141 0.3776 0.06 Uiso 1 1 calc R . .
C22 C 0.2305(6) 0.4582(5) 0.3943(5) 0.0415(18) Uani 1 1 d . . .
C23 C 0.3100(6) 0.5428(5) 0.3929(4) 0.0406(17) Uani 1 1 d . . .
H23 H 0.3827 0.5453 0.4239 0.049 Uiso 1 1 calc R . .
C24 C 0.7152(6) 0.3752(5) -0.3464(5) 0.0488(19) Uani 1 1 d . . .
H24 H 0.66 0.3169 -0.3474 0.059 Uiso 1 1 calc R . .
C25 C 0.7522(5) 0.4597(5) -0.1194(5) 0.0401(18) Uani 1 1 d . . .
C26 C 0.6422(6) 0.4674(5) -0.1469(5) 0.048(2) Uani 1 1 d . . .
H26 H 0.5836 0.4173 -0.1328 0.058 Uiso 1 1 calc R . .
C27 C 0.3810(6) 0.4510(5) 0.1952(5) 0.0474(19) Uani 1 1 d . . .
H27 H 0.4559 0.4473 0.215 0.057 Uiso 1 1 calc R . .
C28 C 0.2985(6) 0.3761(5) 0.2149(5) 0.0428(18) Uani 1 1 d . . .
C29 C 0.1926(6) 0.3748(5) 0.1684(5) 0.0471(19) Uani 1 1 d . . .
H29 H 0.1366 0.3175 0.1688 0.057 Uiso 1 1 calc R . .
C30 C 0.8318(6) 0.5436(5) -0.1216(5) 0.0455(18) Uani 1 1 d . . .
H30 H 0.9044 0.5458 -0.0907 0.055 Uiso 1 1 calc R . .
C31 C 0.3091(5) 0.3138(5) 0.3003(5) 0.0445(18) Uani 1 1 d . . .
H31 H 0.2768 0.2416 0.2793 0.053 Uiso 1 1 calc R . .
C32 C 0.2595(5) 0.3531(5) 0.3980(5) 0.0460(19) Uani 1 1 d . . .
H32 H 0.1942 0.3039 0.4122 0.055 Uiso 1 1 calc R . .
C33 C 0.3684(5) 0.3386(5) 0.4607(4) 0.0372(17) Uani 1 1 d . . .
H33 H 0.4051 0.4025 0.501 0.045 Uiso 1 1 calc R . .
C34 C 0.4223(5) 0.3237(5) 0.3614(4) 0.0385(17) Uani 1 1 d . . .
H34 H 0.468 0.3894 0.3511 0.046 Uiso 1 1 calc R . .
C35 C 0.4900(5) 0.2425(5) 0.3409(5) 0.0363(17) Uani 1 1 d . . .
C36 C 0.5713(6) 0.2218(5) 0.4103(5) 0.0471(19) Uani 1 1 d . . .
H36 H 0.5807 0.2544 0.4759 0.056 Uiso 1 1 calc R . .
C37 C 0.6377(5) 0.1538(5) 0.3830(5) 0.0417(18) Uani 1 1 d . . .
H37 H 0.692 0.1409 0.4316 0.05 Uiso 1 1 calc R . .
C38 C 0.5508(5) 0.1246(5) 0.2267(5) 0.0473(19) Uani 1 1 d . . .
H38 H 0.5429 0.0911 0.1616 0.057 Uiso 1 1 calc R . .
C39 C 0.4805(6) 0.1910(5) 0.2490(5) 0.050(2) Uani 1 1 d . . .
H39 H 0.425 0.2009 0.1998 0.06 Uiso 1 1 calc R . .
C40 C 0.6486(5) -0.2538(5) 0.4763(5) 0.0379(17) Uani 1 1 d . . .
C41 C 0.7119(6) -0.1616(6) 0.5108(5) 0.051(2) Uani 1 1 d . . .
H41 H 0.7419 -0.149 0.5782 0.061 Uiso 1 1 calc R . .
C42 C 0.7323(6) -0.0870(5) 0.4486(5) 0.0471(18) Uani 1 1 d . . .
H42 H 0.7761 -0.0242 0.4748 0.057 Uiso 1 1 calc R . .
C43 C 0.6285(6) -0.1858(6) 0.3209(5) 0.053(2) Uani 1 1 d . . .
H43 H 0.596 -0.1951 0.2542 0.064 Uiso 1 1 calc R . .
C44 C 0.6056(6) -0.2636(6) 0.3791(5) 0.0500(19) Uani 1 1 d . . .
H44 H 0.5593 -0.3247 0.3513 0.06 Uiso 1 1 calc R . .
C45A C 0.6564(10) 0.6121(11) 0.0894(9) 0.089(4) Uani 0.7 1 d PD A 1
H45A H 0.6839 0.6846 0.102 0.133 Uiso 0.7 1 calc PR A 1
H45B H 0.5753 0.5992 0.0849 0.133 Uiso 0.7 1 calc PR A 1
H45C H 0.6805 0.5861 0.027 0.133 Uiso 0.7 1 calc PR A 1
C46A C 0.7022(12) 0.5598(11) 0.1738(9) 0.065(5) Uani 0.7 1 d PGD A 1
C47A C 0.6691(13) 0.4562(11) 0.1673(10) 0.101(7) Uani 0.7 1 d PG A 1
H47A H 0.6256 0.4212 0.1098 0.122 Uiso 0.7 1 calc PR A 1
C48A C 0.6996(15) 0.4038(8) 0.2450(13) 0.116(11) Uani 0.7 1 d PG A 1
H48A H 0.6769 0.333 0.2405 0.139 Uiso 0.7 1 calc PR A 1
C49A C 0.7632(13) 0.4549(11) 0.3291(10) 0.114(8) Uani 0.7 1 d PG A 1
H49A H 0.784 0.4191 0.3822 0.137 Uiso 0.7 1 calc PR A 1
C50A C 0.7963(10) 0.5585(11) 0.3356(9) 0.077(6) Uani 0.7 1 d PG A 1
H50A H 0.8398 0.5935 0.3931 0.093 Uiso 0.7 1 calc PR A 1
C51A C 0.7658(11) 0.6109(8) 0.2579(11) 0.068(5) Uani 0.7 1 d PG A 1
H51A H 0.7884 0.6817 0.2623 0.082 Uiso 0.7 1 calc PR A 1
C45B C 0.621(2) 0.391(3) 0.100(2) 0.115(15) Uani 0.3 1 d PD B 2
H45D H 0.6073 0.4332 0.0469 0.173 Uiso 0.3 1 calc PR B 2
H45E H 0.5496 0.3601 0.1204 0.173 Uiso 0.3 1 calc PR B 2
H45F H 0.6598 0.3382 0.0749 0.173 Uiso 0.3 1 calc PR B 2
C46B C 0.690(3) 0.455(3) 0.187(2) 0.077(13) Uani 0.3 1 d PGDU B 2
C47B C 0.721(3) 0.412(2) 0.272(2) 0.026(7) Uani 0.3 1 d PGU B 2
H47B H 0.6983 0.3424 0.2752 0.032 Uiso 0.3 1 calc PR B 2
C48B C 0.786(3) 0.472(3) 0.3508(19) 0.037(7) Uani 0.3 1 d PGU B 2
H48B H 0.8073 0.4425 0.4086 0.045 Uiso 0.3 1 calc PR B 2
C49B C 0.820(3) 0.574(2) 0.346(3) 0.14(2) Uani 0.3 1 d PGU B 2
H49B H 0.8642 0.6144 0.3998 0.163 Uiso 0.3 1 calc PR B 2
C50B C 0.789(4) 0.617(2) 0.261(4) 0.17(2) Uani 0.3 1 d PGU B 2
H50B H 0.8121 0.6863 0.2576 0.2 Uiso 0.3 1 calc PR B 2
C51B C 0.724(4) 0.557(3) 0.182(3) 0.14(2) Uani 0.3 1 d PGU B 2
H51B H 0.7031 0.5863 0.1242 0.169 Uiso 0.3 1 calc PR B 2
N1 N 0.8074(4) 0.1190(5) 0.1474(4) 0.0427(15) Uani 1 1 d . . .
N2 N 0.8615(4) -0.0906(4) 0.2030(4) 0.0395(14) Uani 1 1 d . . .
N3 N 0.6305(4) 0.1051(4) 0.2931(4) 0.0416(14) Uani 1 1 d . . .
N4 N 0.6929(4) -0.0999(4) 0.3532(4) 0.0408(14) Uani 1 1 d . . .
O3 O 0.6287(4) -0.0685(3) 0.1441(4) 0.0494(13) Uani 1 1 d . . .
O4 O 0.6270(4) -0.1097(4) -0.0182(4) 0.0749(17) Uani 1 1 d . . .
O1 O 0.8579(4) 0.0872(3) 0.3615(3) 0.0406(12) Uani 1 1 d . . .
O2 O 1.0305(5) 0.1606(5) 0.3490(4) 0.0902(19) Uani 1 1 d . . .
Co1 Co 0.74857(7) 0.00961(7) 0.24710(7) 0.0393(3) Uani 1 1 d . . .
C60 C 0.6229(8) 0.0599(7) -0.3493(8) 0.091(3) Uani 1 1 d D . .
C70 C 0.1250(11) 0.0771(8) 0.1445(7) 0.116(4) Uani 1 1 d D . .
O60A O 0.7367(7) 0.0784(7) -0.3399(7) 0.070(3) Uani 0.75 1 d PD . .
O70A O 0.1594(6) 0.0673(5) 0.2474(5) 0.088(2) Uani 0.86 1 d PD . .
O60B O 0.718(3) 0.081(4) -0.278(2) 0.16(2) Uani 0.25 1 d PD . .
O70B O 0.233(2) 0.048(3) 0.175(3) 0.090(12) Uani 0.14 1 d PDU . .
H60A H 0.5961 0.0758 -0.2852 0.227 Uiso 0.75 1 d P . .
H60B H 0.599 -0.0112 -0.3717 0.227 Uiso 0.75 1 d P . .
H60C H 0.5983 0.1013 -0.3973 0.227 Uiso 0.75 1 d P . .
H60D H 0.6389 0.1031 -0.4015 0.227 Uiso 0.25 1 d P . .
H60E H 0.5648 0.0814 -0.3123 0.227 Uiso 0.25 1 d P . .
H60F H 0.6023 -0.0096 -0.376 0.227 Uiso 0.25 1 d P . .
H70A H 0.0736 0.1268 0.141 0.184 Uiso 0.86 1 d P . .
H70B H 0.0823 0.0118 0.1122 0.184 Uiso 0.86 1 d P . .
H70C H 0.1876 0.0982 0.1095 0.184 Uiso 0.86 1 d P . .
H70D H 0.0655 0.0182 0.1453 0.184 Uiso 0.14 1 d P . .
H70E H 0.1235 0.0978 0.0777 0.184 Uiso 0.14 1 d P . .
H70F H 0.1129 0.1314 0.1915 0.184 Uiso 0.14 1 d P . .
H7OA H 0.1102 0.0902 0.2846 0.1 Uiso 0.86 1 d P . .
H7OB H 0.2985 0.0752 0.1643 0.12 Uiso 0.14 1 d P . .
H60 H 0.7921 0.0766 -0.2977 0.19 Uiso 1 1 d . . .

loop_
_atom_site_aniso_label
_atom_site_aniso_U_11
_atom_site_aniso_U_22
_atom_site_aniso_U_33
_atom_site_aniso_U_23
_atom_site_aniso_U_13
_atom_site_aniso_U_12
C1 0.045(5) 0.045(5) 0.053(5) 0.020(4) -0.005(4) 0.000(4)
C2 0.133(9) 0.110(9) 0.068(6) -0.008(6) 0.001(6) -0.020(7)
C3 0.061(6) 0.069(6) 0.059(6) 0.029(5) 0.020(5) 0.030(5)
C4 0.073(7) 0.152(11) 0.120(9) 0.052(8) 0.018(6) 0.000(7)
C5 0.067(5) 0.034(4) 0.047(5) 0.011(4) 0.010(4) 0.026(4)
C6 0.063(5) 0.040(5) 0.046(4) 0.015(4) 0.008(4) 0.014(4)
C7 0.046(4) 0.049(5) 0.038(4) 0.022(4) 0.002(4) 0.022(4)
C8 0.058(5) 0.043(5) 0.044(5) 0.010(4) 0.005(4) 0.012(4)
C9 0.058(5) 0.051(5) 0.030(4) 0.012(4) 0.001(4) 0.011(4)
C10 0.044(4) 0.034(4) 0.053(4) 0.020(4) -0.003(4) 0.017(3)
C11 0.040(4) 0.043(4) 0.037(4) 0.018(3) -0.001(3) 0.019(3)
C12 0.054(4) 0.041(4) 0.041(4) 0.016(3) -0.001(4) 0.022(4)
C13 0.048(4) 0.040(4) 0.045(4) 0.019(3) 0.009(4) 0.020(4)
C14 0.047(4) 0.042(4) 0.035(4) 0.019(4) 0.000(4) 0.015(4)
C15 0.049(4) 0.055(5) 0.035(4) 0.011(4) -0.005(4) 0.023(4)
C16 0.053(5) 0.057(5) 0.054(5) 0.015(4) 0.004(4) 0.028(4)
C17 0.059(5) 0.056(5) 0.042(5) 0.021(4) -0.002(4) 0.030(4)
C18 0.052(4) 0.046(5) 0.036(4) 0.007(3) -0.009(4) 0.021(4)
C19 0.058(5) 0.031(4) 0.038(4) 0.002(3) -0.005(4) 0.024(4)
C20 0.064(5) 0.051(5) 0.041(4) 0.021(4) 0.010(4) 0.033(4)
C21 0.047(4) 0.061(5) 0.051(4) 0.023(4) 0.006(4) 0.027(4)
C22 0.048(4) 0.046(5) 0.037(4) 0.013(3) 0.001(4) 0.025(4)
C23 0.047(4) 0.040(4) 0.034(4) 0.008(3) -0.010(3) 0.014(4)
C24 0.063(5) 0.046(5) 0.042(4) 0.007(4) -0.006(4) 0.025(4)
C25 0.037(4) 0.052(5) 0.038(4) 0.018(4) 0.004(3) 0.019(4)
C26 0.052(5) 0.056(5) 0.046(4) 0.024(4) 0.014(4) 0.021(4)
C27 0.050(5) 0.059(5) 0.042(4) 0.016(4) -0.001(4) 0.033(4)
C28 0.050(5) 0.042(5) 0.044(4) 0.011(4) 0.010(4) 0.022(4)
C29 0.057(5) 0.038(5) 0.045(4) 0.003(3) -0.017(4) 0.016(4)
C30 0.048(4) 0.048(5) 0.043(4) 0.014(4) -0.008(4) 0.018(4)
C31 0.049(4) 0.040(4) 0.045(4) 0.017(3) -0.017(4) 0.015(4)
C32 0.037(4) 0.053(5) 0.055(5) 0.027(4) 0.000(4) 0.018(4)
C33 0.048(4) 0.032(4) 0.035(4) 0.010(3) -0.001(3) 0.016(3)
C34 0.039(4) 0.036(4) 0.043(4) 0.012(3) 0.002(3) 0.013(3)
C35 0.042(4) 0.024(4) 0.048(4) 0.015(3) 0.004(4) 0.014(3)
C36 0.060(5) 0.046(5) 0.042(4) 0.010(4) 0.009(4) 0.027(4)
C37 0.044(4) 0.047(5) 0.039(4) 0.009(4) -0.008(4) 0.026(4)
C38 0.055(5) 0.047(5) 0.042(4) 0.013(4) -0.010(4) 0.019(4)
C39 0.052(5) 0.057(5) 0.047(5) 0.019(4) -0.009(4) 0.030(4)
C40 0.045(4) 0.040(5) 0.035(4) 0.009(4) -0.001(3) 0.024(4)
C41 0.068(5) 0.050(5) 0.039(4) 0.018(4) 0.000(4) 0.020(4)
C42 0.065(5) 0.033(4) 0.042(4) 0.006(4) 0.005(4) 0.006(4)
C43 0.055(5) 0.061(6) 0.042(4) 0.024(4) -0.013(4) 0.006(4)
C44 0.049(4) 0.053(5) 0.047(5) 0.012(4) -0.006(4) 0.009(4)
C45A 0.078(9) 0.098(11) 0.085(9) -0.017(8) 0.018(8) 0.009(8)
C46A 0.065(9) 0.035(8) 0.093(12) -0.014(7) 0.043(9) -0.005(7)
C47A 0.040(11) 0.112(18) 0.14(2) -0.032(14) 0.030(12) -0.004(10)
C48A 0.080(18) 0.075(13) 0.20(3) 0.013(17) 0.032(17) 0.016(11)
C49A 0.083(15) 0.105(18) 0.14(2) -0.020(16) 0.005(13) 0.002(13)
C50A 0.049(8) 0.068(12) 0.112(13) -0.013(10) 0.031(8) -0.001(7)
C51A 0.085(10) 0.034(7) 0.091(11) 0.006(8) 0.051(9) 0.006(7)
C45B 0.07(2) 0.22(5) 0.048(19) -0.01(2) -0.011(18) 0.03(3)
C46B 0.077(13) 0.077(13) 0.077(13) 0.0083(18) 0.0079(17) 0.014(3)
C47B 0.026(7) 0.027(7) 0.027(7) 0.0026(13) 0.0030(12) 0.0048(16)
C48B 0.037(7) 0.037(7) 0.037(7) 0.0041(13) 0.0037(13) 0.0067(17)
C49B 0.14(2) 0.14(2) 0.14(2) 0.015(3) 0.014(2) 0.024(4)
C50B 0.17(2) 0.17(2) 0.17(2) 0.018(3) 0.017(3) 0.030(5)
C51B 0.14(2) 0.14(2) 0.14(2) 0.015(3) 0.014(3) 0.025(4)
N1 0.044(4) 0.048(4) 0.041(4) 0.016(3) 0.003(3) 0.018(3)
N2 0.034(3) 0.050(4) 0.039(3) 0.020(3) -0.001(3) 0.016(3)
N3 0.053(4) 0.048(4) 0.030(3) 0.012(3) 0.001(3) 0.023(3)
N4 0.042(3) 0.047(4) 0.033(3) 0.010(3) -0.007(3) 0.010(3)
O3 0.063(3) 0.050(3) 0.038(3) 0.013(3) -0.005(3) 0.020(3)
O4 0.068(4) 0.101(5) 0.058(3) 0.014(3) 0.006(3) 0.019(3)
O1 0.041(3) 0.036(3) 0.047(3) 0.012(2) 0.000(2) 0.010(2)
O2 0.053(4) 0.109(5) 0.103(5) 0.002(4) 0.015(4) 0.002(3)
Co1 0.0450(6) 0.0387(6) 0.0404(6) 0.0163(4) 0.0025(4) 0.0201(4)
C60 0.077(7) 0.074(7) 0.129(9) 0.026(6) 0.024(7) 0.013(6)
C70 0.178(11) 0.106(9) 0.062(6) 0.008(6) 0.039(7) 0.003(8)
O60A 0.061(6) 0.062(5) 0.082(6) 0.004(5) -0.003(5) 0.007(4)
O70A 0.090(5) 0.075(5) 0.105(6) 0.007(4) 0.020(5) 0.027(4)
O60B 0.17(4) 0.24(5) 0.11(3) 0.02(3) 0.00(3) 0.11(4)
O70B 0.090(12) 0.090(12) 0.090(12) 0.0096(17) 0.0093(16) 0.016(2)

loop_
_atom_type_symbol
_atom_type_description
_atom_type_scat_dispersion_real
_atom_type_scat_dispersion_imag
_atom_type_scat_source
C C 0.0033 0.0016 'International Tables Vol C Tables 4.2.6.8 and 6.1.1.4'
H H 0 0 'International Tables Vol C Tables 4.2.6.8 and 6.1.1.4'
N N 0.0061 0.0033 'International Tables Vol C Tables 4.2.6.8 and 6.1.1.4'
O O 0.0106 0.006 'International Tables Vol C Tables 4.2.6.8 and 6.1.1.4'
Co Co 0.3494 0.9721 'International Tables Vol C Tables 4.2.6.8 and 6.1.1.4'

loop_
_geom_angle_atom_site_label_1
_geom_angle_atom_site_label_2
_geom_angle_atom_site_label_3
_geom_angle
_geom_angle_site_symmetry_1
_geom_angle_site_symmetry_3
O2 C1 O1 127.4(8) . .
O2 C1 C2 116.2(8) . .
O1 C1 C2 116.4(7) . .
O3 C3 O4 124.8(8) . .
O3 C3 C4 116.4(8) . .
O4 C3 C4 118.8(9) . .
N1 C5 C6 123.6(7) . .
C7 C6 C5 120.1(7) . .
C8 C7 C6 116.2(6) . .
C8 C7 C10 120.6(7) . .
C6 C7 C10 123.0(6) . .
C7 C8 C9 120.0(7) . .
N1 C9 C8 124.4(6) . .
C7 C10 C13 120.1(5) . .
C7 C10 C11 111.8(5) . .
C13 C10 C11 89.6(4) . .
C25 C11 C10 119.2(6) . .
C25 C11 C12 112.3(5) . .
C10 C11 C12 89.2(4) . .
C19 C12 C13 120.3(6) . .
C19 C12 C11 115.5(5) . .
C13 C12 C11 88.2(4) . .
C14 C13 C12 118.2(6) 2_755 .
C14 C13 C10 122.0(5) 2_755 .
C12 C13 C10 91.5(4) . .
C15 C14 C18 117.9(6) . .
C15 C14 C13 121.0(6) . 2_755
C18 C14 C13 121.0(6) . 2_755
C14 C15 C16 120.3(6) . .
N2 C16 C15 122.6(7) . .
N2 C17 C18 124.3(6) . .
C14 C18 C17 118.5(6) . .
C20 C19 C24 116.6(6) . .
C20 C19 C12 124.7(6) . .
C24 C19 C12 117.1(6) . .
C19 C20 C21 121.2(6) . 2_665
C20 C21 C22 120.6(7) 2_665 .
C23 C22 C21 117.3(6) . .
C23 C22 C32 122.5(6) . .
C21 C22 C32 118.1(7) . .
C22 C23 C24 120.7(6) . 2_665
C23 C24 C19 120.6(7) 2_665 .
C30 C25 C26 117.5(6) . .
C30 C25 C11 122.6(6) . .
C26 C25 C11 118.0(6) . .
C25 C26 C27 119.7(7) . 2_665
C28 C27 C26 121.8(6) . 2_665
C27 C28 C29 116.7(6) . .
C27 C28 C31 123.5(6) . .
C29 C28 C31 118.0(6) . .
C30 C29 C28 120.8(7) 2_665 .
C25 C30 C29 120.9(6) . 2_665
C28 C31 C34 119.3(6) . .
C28 C31 C32 114.9(5) . .
C34 C31 C32 88.9(5) . .
C22 C32 C33 120.3(6) . .
C22 C32 C31 113.0(5) . .
C33 C32 C31 88.9(4) . .
C40 C33 C34 119.2(5) 2_656 .
C40 C33 C32 113.9(5) 2_656 .
C34 C33 C32 88.5(4) . .
C35 C34 C31 117.7(6) . .
C35 C34 C33 122.6(5) . .
C31 C34 C33 91.3(4) . .
C39 C35 C36 116.5(5) . .
C39 C35 C34 120.4(6) . .
C36 C35 C34 122.9(6) . .
C37 C36 C35 119.7(6) . .
N3 C37 C36 124.1(6) . .
N3 C38 C39 123.3(6) . .
C35 C39 C38 120.6(6) . .
C44 C40 C41 115.3(6) . .
C44 C40 C33 122.3(7) . 2_656
C41 C40 C33 122.3(6) . 2_656
C40 C41 C42 120.8(7) . .
N4 C42 C41 122.6(7) . .
N4 C43 C44 123.2(7) . .
C40 C44 C43 121.0(7) . .
C47A C46A C51A 120 . .
C47A C46A C45A 116.4(11) . .
C51A C46A C45A 123.4(11) . .
C48A C47A C46A 120 . .
C49A C48A C47A 120 . .
C50A C49A C48A 120 . .
C49A C50A C51A 120 . .
C50A C51A C46A 120 . .
C47B C46B C51B 120 . .
C47B C46B C45B 121(3) . .
C51B C46B C45B 119(3) . .
C46B C47B C48B 120 . .
C49B C48B C47B 120 . .
C48B C49B C50B 120 . .
C49B C50B C51B 120 . .
C50B C51B C46B 120 . .
C9 N1 C5 115.5(6) . .
C9 N1 Co1 122.7(4) . .
C5 N1 Co1 121.6(5) . .
C17 N2 C16 116.3(5) . .
C17 N2 Co1 124.6(4) . .
C16 N2 Co1 118.6(4) . .
C37 N3 C38 115.8(5) . .
C37 N3 Co1 123.3(4) . .
C38 N3 Co1 120.6(4) . .
C43 N4 C42 117.0(6) . .
C43 N4 Co1 120.1(4) . .
C42 N4 Co1 122.5(5) . .
C3 O3 Co1 159.4(5) . .
C1 O1 Co1 149.6(5) . .
O3 Co1 O1 174.12(17) . .
O3 Co1 N1 93.4(2) . .
O1 Co1 N1 90.9(2) . .
O3 Co1 N2 89.9(2) . .
O1 Co1 N2 93.91(19) . .
N1 Co1 N2 93.27(19) . .
O3 Co1 N3 89.0(2) . .
O1 Co1 N3 87.06(19) . .
N1 Co1 N3 88.81(19) . .
N2 Co1 N3 177.7(2) . .
O3 Co1 N4 88.6(2) . .
O1 Co1 N4 87.2(2) . .
N1 Co1 N4 178.0(3) . .
N2 Co1 N4 86.61(18) . .
N3 Co1 N4 91.35(18) . .
O60A C60 O60B 37.1(15) . .
O70A C70 O70B 58.5(17) . .
O60B O60A C60 74.8(17) . .
O70B O70A C70 61.9(11) . .
O60A O60B C60 68.1(15) . .
O70A O70B C70 59.7(12) . .

loop_
_geom_bond_atom_site_label_1
_geom_bond_atom_site_label_2
_geom_bond_distance
_geom_bond_site_symmetry_2
C1 O2 1.233(8) .
C1 O1 1.240(8) .
C1 C2 1.502(11) .
C3 O3 1.251(9) .
C3 O4 1.266(8) .
C3 C4 1.477(11) .
C5 N1 1.337(8) .
C5 C6 1.394(9) .
C6 C7 1.379(9) .
C7 C8 1.373(9) .
C7 C10 1.504(8) .
C8 C9 1.390(9) .
C9 N1 1.324(8) .
C10 C13 1.572(8) .
C10 C11 1.577(8) .
C11 C25 1.504(8) .
C11 C12 1.622(8) .
C12 C19 1.489(8) .
C12 C13 1.566(9) .
C13 C14 1.520(8) 2_755
C14 C15 1.370(9) .
C14 C18 1.390(8) .
C14 C13 1.520(8) 2_755
C15 C16 1.382(9) .
C16 N2 1.369(8) .
C17 N2 1.321(8) .
C17 C18 1.400(8) .
C19 C20 1.377(9) .
C19 C24 1.405(9) .
C20 C21 1.393(8) 2_665
C21 C20 1.393(8) 2_665
C21 C22 1.397(9) .
C22 C23 1.381(9) .
C22 C32 1.534(9) .
C23 C24 1.398(8) 2_665
C24 C23 1.398(8) 2_665
C25 C30 1.376(9) .
C25 C26 1.398(8) .
C26 C27 1.398(8) 2_665
C27 C28 1.373(9) .
C27 C26 1.398(8) 2_665
C28 C29 1.397(9) .
C28 C31 1.511(8) .
C29 C30 1.392(8) 2_665
C30 C29 1.392(8) 2_665
C31 C34 1.540(8) .
C31 C32 1.597(9) .
C32 C33 1.580(8) .
C33 C40 1.496(8) 2_656
C33 C34 1.570(8) .
C34 C35 1.512(8) .
C35 C39 1.364(9) .
C35 C36 1.401(8) .
C36 C37 1.381(8) .
C37 N3 1.328(8) .
C38 N3 1.354(7) .
C38 C39 1.385(8) .
C40 C44 1.372(9) .
C40 C41 1.378(9) .
C40 C33 1.496(8) 2_656
C41 C42 1.385(9) .
C42 N4 1.335(8) .
C43 N4 1.311(9) .
C43 C44 1.385(9) .
C45A C46A 1.524(14) .
C46A C47A 1.39 .
C46A C51A 1.39 .
C47A C48A 1.39 .
C48A C49A 1.39 .
C49A C50A 1.39 .
C50A C51A 1.39 .
C45B C46B 1.52(2) .
C46B C47B 1.39 .
C46B C51B 1.39 .
C47B C48B 1.39 .
C48B C49B 1.39 .
C49B C50B 1.39 .
C50B C51B 1.39 .
N1 Co1 2.180(5) .
N2 Co1 2.187(5) .
N3 Co1 2.199(5) .
N4 Co1 2.235(5) .
O3 Co1 2.032(5) .
O1 Co1 2.055(5) .
C60 O60A 1.374(11) .
C60 O60B 1.429(19) .
C70 O70A 1.456(10) .
C70 O70B 1.488(19) .
O60A O60B 0.89(3) .
O70A O70B 1.44(4) .
